data_1507096
loop_
_publ_author_name
'Kim, Su Jeong'
'Jo, Moon-Gi'
'Lee, Jin Yong'
'Kim, Byeang Hyean'

_publ_section_title
;
 Hydrogen bonding patterns of calix[4]arenes with thiourea functionalities
 in solution and in the solid state.
;
_journal_issue 12
_journal_name_full 'Organic letters'
_journal_page_first 1963
_journal_page_last 1966
_journal_paper_doi 10.1021/ol049497y
_journal_volume 6
_journal_year 2004
_chemical_formula_sum 'C44 H56 N4 O4 S2'
_chemical_formula_weight 769.05
_chemical_name_systematic
; 
 ? 
;
_space_group_IT_number 15
_symmetry_space_group_name_Hall '-C 2yc'
_symmetry_space_group_name_H-M 'C 1 2/c 1'
_atom_sites_solution_hydrogens geom
_atom_sites_solution_primary direct
_atom_sites_solution_secondary difmap
_audit_creation_method SHELXL-97
_cell_angle_alpha 90.00
_cell_angle_beta 99.367(3)
_cell_angle_gamma 90.00
_cell_formula_units_Z 4
_cell_length_a 25.021(4)
_cell_length_b 9.4409(16)
_cell_length_c 17.902(3)
_cell_measurement_temperature 223(2)
_cell_volume 4172.4(12)
_computing_structure_refinement 'SHELXL-97 (Sheldrick, 1997)'
_computing_structure_solution 'SHELXS-97 (Sheldrick, 1990)'
_diffrn_ambient_temperature 223(2)
_diffrn_measured_fraction_theta_full 0.999
_diffrn_measured_fraction_theta_max 0.999
_diffrn_radiation_monochromator graphite
_diffrn_radiation_source 'fine-focus sealed tube'
_diffrn_radiation_type MoK\a
_diffrn_radiation_wavelength 0.71073
_diffrn_reflns_av_R_equivalents 0.0942
_diffrn_reflns_av_sigmaI/netI 0.0704
_diffrn_reflns_limit_h_max 27
_diffrn_reflns_limit_h_min -27
_diffrn_reflns_limit_k_max 10
_diffrn_reflns_limit_k_min -10
_diffrn_reflns_limit_l_max 19
_diffrn_reflns_limit_l_min -17
_diffrn_reflns_number 8534
_diffrn_reflns_theta_full 23.00
_diffrn_reflns_theta_max 23.00
_diffrn_reflns_theta_min 1.65
_exptl_absorpt_coefficient_mu 0.174
_exptl_absorpt_correction_T_max 0.9661
_exptl_absorpt_correction_T_min 0.9628
_exptl_crystal_density_diffrn 1.224
_exptl_crystal_density_method 'not measured'
_exptl_crystal_F_000 1648
_exptl_crystal_size_max 0.22
_exptl_crystal_size_mid 0.20
_exptl_crystal_size_min 0.20
_refine_diff_density_max 0.764
_refine_diff_density_min -0.427
_refine_diff_density_rms 0.084
_refine_ls_extinction_method none
_refine_ls_goodness_of_fit_ref 1.086
_refine_ls_hydrogen_treatment mixed
_refine_ls_matrix_type full
_refine_ls_number_parameters 244
_refine_ls_number_reflns 2908
_refine_ls_number_restraints 0
_refine_ls_restrained_S_all 1.086
_refine_ls_R_factor_all 0.1279
_refine_ls_R_factor_gt 0.0983
_refine_ls_shift/su_max 0.023
_refine_ls_shift/su_mean 0.002
_refine_ls_structure_factor_coef Fsqd
_refine_ls_weighting_details 'calc w=1/[\s^2^(Fo^2^)+(0.1292P)^2^+24.0159P] where P=(Fo^2^+2Fc^2^)/3'
_refine_ls_weighting_scheme calc
_refine_ls_wR_factor_gt 0.2502
_refine_ls_wR_factor_ref 0.2745
_reflns_number_gt 2043
_reflns_number_total 2908
_reflns_threshold_expression >2sigma(I)
_cod_data_source_file ol049497ysi20040430_115732.cif
_cod_data_source_block c2c
_cod_database_code 1507096

loop_
_symmetry_equiv_pos_as_xyz
'x, y, z'
'-x, y, -z+1/2'
'x+1/2, y+1/2, z'
'-x+1/2, y+1/2, -z+1/2'
'-x, -y, -z'
'x, -y, z-1/2'
'-x+1/2, -y+1/2, -z'
'x+1/2, -y+1/2, z-1/2'

loop_
_atom_site_label
_atom_site_type_symbol
_atom_site_fract_x
_atom_site_fract_y
_atom_site_fract_z
_atom_site_U_iso_or_equiv
_atom_site_adp_type
_atom_site_occupancy
_atom_site_symmetry_multiplicity
_atom_site_calc_flag
_atom_site_refinement_flags
S1 S 0.26289(7) 0.6719(2) 0.11600(10) 0.0564(6) Uani 1 1 d .
O1 O 0.06048(16) 0.2066(4) -0.1885(2) 0.0411(11) Uani 1 1 d .
N1 N 0.2114(2) 0.4259(6) 0.1000(3) 0.0507(15) Uani 1 1 d .
H1D H 0.1876 0.3699 0.0741 0.061 Uiso 1 1 calc R
C1 C 0.2376(3) 0.3779(8) 0.1745(4) 0.062(2) Uani 1 1 d .
H1A H 0.2239 0.2850 0.1847 0.093 Uiso 1 1 calc R
H1B H 0.2299 0.4442 0.2127 0.093 Uiso 1 1 calc R
H1C H 0.2764 0.3727 0.1755 0.093 Uiso 1 1 calc R
O2 O 0.07423(15) 0.1764(4) -0.3623(2) 0.0379(11) Uani 1 1 d .
N2 N 0.19550(19) 0.5744(6) -0.0022(3) 0.0436(14) Uani 1 1 d .
H2A H 0.2007 0.6572 -0.0212 0.052 Uiso 1 1 calc R
C2 C 0.2211(2) 0.5487(7) 0.0691(4) 0.0410(16) Uani 1 1 d .
C3 C 0.1608(2) 0.4791(6) -0.0494(3) 0.0352(14) Uani 1 1 d .
C4 C 0.1139(2) 0.4275(6) -0.0272(3) 0.0355(15) Uani 1 1 d .
H4A H 0.1049 0.4546 0.0197 0.043 Uiso 1 1 calc R
C5 C 0.0800(2) 0.3363(6) -0.0738(3) 0.0340(14) Uani 1 1 d .
C6 C 0.0943(2) 0.2946(6) -0.1425(3) 0.0335(14) Uani 1 1 d .
C7 C 0.1393(2) 0.3524(6) -0.1679(3) 0.0328(14) Uani 1 1 d .
C8 C 0.1726(2) 0.4414(6) -0.1194(3) 0.0382(15) Uani 1 1 d .
H8A H 0.2042 0.4771 -0.1347 0.046 Uiso 1 1 calc R
C9 C 0.0242(2) 0.2954(6) -0.0568(3) 0.0370(15) Uani 1 1 d .
H9A H 0.0179 0.1942 -0.0666 0.044 Uiso 1 1 calc R
H9B H 0.0226 0.3132 -0.0033 0.044 Uiso 1 1 calc R
C10 C 0.0795(4) 0.0597(10) -0.1905(5) 0.088(3) Uani 1 1 d .
H10A H 0.0675 0.0216 -0.2414 0.106 Uiso 1 1 calc R
H10B H 0.1192 0.0599 -0.1816 0.106 Uiso 1 1 calc R
C11 C 0.0617(4) -0.0308(11) -0.1381(6) 0.103(3) Uani 1 1 d .
H11A H 0.0220 -0.0299 -0.1454 0.124 Uiso 1 1 calc R
H11B H 0.0752 0.0029 -0.0868 0.124 Uiso 1 1 calc R
C12 C 0.0819(4) -0.1849(8) -0.1474(6) 0.079(3) Uani 1 1 d .
H12A H 0.0689 -0.2460 -0.1106 0.119 Uiso 1 1 calc R
H12B H 0.1212 -0.1860 -0.1392 0.119 Uiso 1 1 calc R
H12C H 0.0682 -0.2186 -0.1980 0.119 Uiso 1 1 calc R
C13 C 0.1478(2) 0.3260(7) -0.2486(3) 0.0361(14) Uani 1 1 d .
H13A H 0.1478 0.2239 -0.2586 0.043 Uiso 1 1 calc R
H13B H 0.1829 0.3644 -0.2562 0.043 Uiso 1 1 calc R
C14 C 0.1027(2) 0.3969(6) -0.3029(3) 0.0329(14) Uani 1 1 d .
C15 C 0.0657(2) 0.3208(6) -0.3539(3) 0.0317(14) Uani 1 1 d .
C16 C 0.0194(2) 0.3809(6) -0.3941(3) 0.0300(14) Uani 1 1 d .
C17 C 0.0124(2) 0.5261(7) -0.3849(3) 0.0392(15) Uani 1 1 d .
H17A H -0.0186 0.5702 -0.4116 0.047 Uiso 1 1 calc R
C18 C 0.0497(2) 0.6070(7) -0.3380(4) 0.0431(16) Uani 1 1 d .
H18A H 0.0449 0.7053 -0.3342 0.052 Uiso 1 1 calc R
C19 C 0.0938(2) 0.5418(7) -0.2969(3) 0.0384(15) Uani 1 1 d .
H19A H 0.1187 0.5962 -0.2638 0.046 Uiso 1 1 calc R
C20 C 0.1097(3) 0.1465(8) -0.4159(4) 0.061(2) Uani 1 1 d .
H20A H 0.1425 0.2045 -0.4046 0.073 Uiso 1 1 calc R
H20B H 0.0915 0.1696 -0.4672 0.073 Uiso 1 1 calc R
C21 C 0.1249(5) -0.0109(10) -0.4113(7) 0.122(5) Uani 1 1 d .
H21A H 0.1374 -0.0368 -0.3583 0.147 Uiso 1 1 calc R
H21B H 0.0927 -0.0679 -0.4300 0.147 Uiso 1 1 calc R
C22 C 0.1678(5) -0.0427(13) -0.4564(7) 0.123(4) Uani 1 1 d .
H22A H 0.1763 -0.1429 -0.4528 0.184 Uiso 1 1 calc R
H22B H 0.1999 0.0119 -0.4372 0.184 Uiso 1 1 calc R
H22C H 0.1553 -0.0178 -0.5089 0.184 Uiso 1 1 calc R

loop_
_atom_site_aniso_label
_atom_site_aniso_U_11
_atom_site_aniso_U_22
_atom_site_aniso_U_33
_atom_site_aniso_U_23
_atom_site_aniso_U_13
_atom_site_aniso_U_12
S1 0.0480(11) 0.0702(13) 0.0460(11) -0.0114(9) -0.0073(8) -0.0203(9)
O1 0.041(2) 0.038(3) 0.041(3) -0.009(2) -0.001(2) -0.007(2)
N1 0.045(3) 0.048(4) 0.052(4) 0.001(3) -0.014(3) 0.001(3)
C1 0.054(5) 0.067(5) 0.055(5) 0.000(4) -0.017(4) 0.017(4)
O2 0.035(2) 0.038(2) 0.041(2) 0.0031(19) 0.0078(19) 0.0087(18)
N2 0.037(3) 0.044(3) 0.046(3) -0.005(3) -0.007(3) -0.009(2)
C2 0.027(3) 0.049(4) 0.045(4) -0.006(3) -0.003(3) 0.001(3)
C3 0.031(3) 0.035(3) 0.036(3) -0.002(3) -0.008(3) 0.000(3)
C4 0.028(3) 0.043(4) 0.033(3) -0.003(3) -0.001(3) 0.000(3)
C5 0.028(3) 0.038(3) 0.033(3) 0.000(3) -0.003(3) -0.002(3)
C6 0.025(3) 0.036(3) 0.035(3) -0.002(3) -0.010(3) 0.001(3)
C7 0.024(3) 0.037(3) 0.035(3) -0.004(3) 0.000(3) 0.003(3)
C8 0.021(3) 0.047(4) 0.043(4) -0.002(3) -0.006(3) 0.000(3)
C9 0.039(3) 0.042(4) 0.028(3) -0.004(3) -0.002(3) -0.002(3)
C10 0.118(8) 0.079(7) 0.070(6) -0.008(5) 0.021(6) -0.043(6)
C11 0.092(7) 0.102(8) 0.110(8) -0.001(7) -0.002(6) -0.021(6)
C12 0.080(6) 0.036(4) 0.118(8) 0.011(5) 0.006(5) -0.008(4)
C13 0.025(3) 0.046(4) 0.037(3) -0.005(3) 0.003(3) 0.003(3)
C14 0.024(3) 0.040(4) 0.036(3) -0.001(3) 0.008(3) 0.006(3)
C15 0.031(3) 0.033(3) 0.033(3) 0.005(3) 0.010(3) 0.007(3)
C16 0.029(3) 0.033(3) 0.030(3) 0.006(3) 0.010(3) 0.007(3)
C17 0.028(3) 0.050(4) 0.039(4) 0.011(3) 0.004(3) 0.008(3)
C18 0.042(4) 0.032(3) 0.058(4) 0.005(3) 0.013(3) 0.002(3)
C19 0.027(3) 0.043(4) 0.043(4) -0.004(3) 0.000(3) 0.000(3)
C20 0.072(5) 0.061(5) 0.056(5) -0.010(4) 0.026(4) 0.013(4)
C21 0.146(10) 0.071(7) 0.179(12) -0.047(7) 0.116(9) 0.004(6)
C22 0.132(10) 0.107(9) 0.134(10) -0.010(8) 0.036(8) 0.007(7)

loop_
_atom_type_symbol
_atom_type_description
_atom_type_scat_dispersion_real
_atom_type_scat_dispersion_imag
_atom_type_scat_source
C C 0.0033 0.0016 'International Tables Vol C Tables 4.2.6.8 and 6.1.1.4'
H H 0.0000 0.0000 'International Tables Vol C Tables 4.2.6.8 and 6.1.1.4'
N N 0.0061 0.0033 'International Tables Vol C Tables 4.2.6.8 and 6.1.1.4'
O O 0.0106 0.0060 'International Tables Vol C Tables 4.2.6.8 and 6.1.1.4'
S S 0.1246 0.1234 'International Tables Vol C Tables 4.2.6.8 and 6.1.1.4'

loop_
_geom_angle_atom_site_label_1
_geom_angle_atom_site_label_2
_geom_angle_atom_site_label_3
_geom_angle
_geom_angle_site_symmetry_1
_geom_angle_site_symmetry_3
C6 O1 C10 114.8(5) . .
C2 N1 C1 124.6(6) . .
C2 N1 H1D 117.7 . .
C1 N1 H1D 117.7 . .
N1 C1 H1A 109.5 . .
N1 C1 H1B 109.5 . .
H1A C1 H1B 109.5 . .
N1 C1 H1C 109.5 . .
H1A C1 H1C 109.5 . .
H1B C1 H1C 109.5 . .
C15 O2 C20 112.8(5) . .
C2 N2 C3 126.4(5) . .
C2 N2 H2A 116.8 . .
C3 N2 H2A 116.8 . .
N1 C2 N2 117.4(5) . .
N1 C2 S1 122.3(5) . .
N2 C2 S1 120.3(5) . .
C8 C3 C4 119.0(5) . .
C8 C3 N2 120.0(5) . .
C4 C3 N2 121.0(5) . .
C5 C4 C3 120.6(6) . .
C5 C4 H4A 119.7 . .
C3 C4 H4A 119.7 . .
C4 C5 C6 119.1(5) . .
C4 C5 C9 121.8(5) . .
C6 C5 C9 118.6(5) . .
O1 C6 C7 119.8(5) . .
O1 C6 C5 118.9(5) . .
C7 C6 C5 121.1(5) . .
C8 C7 C6 118.0(5) . .
C8 C7 C13 122.2(5) . .
C6 C7 C13 119.6(5) . .
C3 C8 C7 122.0(6) . .
C3 C8 H8A 119.0 . .
C7 C8 H8A 119.0 . .
C16 C9 C5 110.2(5) 2_554 .
C16 C9 H9A 109.6 2_554 .
C5 C9 H9A 109.6 . .
C16 C9 H9B 109.6 2_554 .
C5 C9 H9B 109.6 . .
H9A C9 H9B 108.1 . .
C11 C10 O1 115.0(9) . .
C11 C10 H10A 108.5 . .
O1 C10 H10A 108.5 . .
C11 C10 H10B 108.5 . .
O1 C10 H10B 108.5 . .
H10A C10 H10B 107.5 . .
C10 C11 C12 110.8(10) . .
C10 C11 H11A 109.5 . .
C12 C11 H11A 109.5 . .
C10 C11 H11B 109.5 . .
C12 C11 H11B 109.5 . .
H11A C11 H11B 108.1 . .
C11 C12 H12A 109.5 . .
C11 C12 H12B 109.5 . .
H12A C12 H12B 109.5 . .
C11 C12 H12C 109.5 . .
H12A C12 H12C 109.5 . .
H12B C12 H12C 109.5 . .
C7 C13 C14 109.4(5) . .
C7 C13 H13A 109.8 . .
C14 C13 H13A 109.8 . .
C7 C13 H13B 109.8 . .
C14 C13 H13B 109.8 . .
H13A C13 H13B 108.2 . .
C15 C14 C19 117.4(5) . .
C15 C14 C13 122.6(5) . .
C19 C14 C13 119.7(5) . .
C16 C15 O2 118.5(5) . .
C16 C15 C14 122.8(5) . .
O2 C15 C14 118.6(5) . .
C15 C16 C17 116.9(5) . .
C15 C16 C9 123.1(5) . 2_554
C17 C16 C9 120.0(5) . 2_554
C18 C17 C16 122.1(6) . .
C18 C17 H17A 119.0 . .
C16 C17 H17A 119.0 . .
C19 C18 C17 119.0(6) . .
C19 C18 H18A 120.5 . .
C17 C18 H18A 120.5 . .
C18 C19 C14 121.7(6) . .
C18 C19 H19A 119.2 . .
C14 C19 H19A 119.2 . .
O2 C20 C21 109.2(6) . .
O2 C20 H20A 109.8 . .
C21 C20 H20A 109.8 . .
O2 C20 H20B 109.8 . .
C21 C20 H20B 109.8 . .
H20A C20 H20B 108.3 . .
C22 C21 C20 111.3(9) . .
C22 C21 H21A 109.4 . .
C20 C21 H21A 109.4 . .
C22 C21 H21B 109.4 . .
C20 C21 H21B 109.4 . .
H21A C21 H21B 108.0 . .
C21 C22 H22A 109.5 . .
C21 C22 H22B 109.5 . .
H22A C22 H22B 109.5 . .
C21 C22 H22C 109.5 . .
H22A C22 H22C 109.5 . .
H22B C22 H22C 109.5 . .

loop_
_geom_bond_atom_site_label_1
_geom_bond_atom_site_label_2
_geom_bond_distance
_geom_bond_site_symmetry_2
S1 C2 1.693(6) .
O1 C6 1.363(7) .
O1 C10 1.468(11) .
N1 C2 1.325(8) .
N1 C1 1.459(8) .
N1 H1D 0.8700 .
C1 H1A 0.9700 .
C1 H1B 0.9700 .
C1 H1C 0.9700 .
O2 C15 1.391(7) .
O2 C20 1.437(8) .
N2 C2 1.354(8) .
N2 C3 1.426(7) .
N2 H2A 0.8700 .
C3 C8 1.381(9) .
C3 C4 1.388(8) .
C4 C5 1.387(8) .
C4 H4A 0.9400 .
C5 C6 1.393(8) .
C5 C9 1.526(8) .
C6 C7 1.392(8) .
C7 C8 1.386(8) .
C7 C13 1.515(8) .
C8 H8A 0.9400 .
C9 C16 1.517(8) 2_554
C9 H9A 0.9800 .
C9 H9B 0.9800 .
C10 C11 1.394(13) .
C10 H10A 0.9800 .
C10 H10B 0.9800 .
C11 C12 1.558(13) .
C11 H11A 0.9800 .
C11 H11B 0.9800 .
C12 H12A 0.9700 .
C12 H12B 0.9700 .
C12 H12C 0.9700 .
C13 C14 1.518(8) .
C13 H13A 0.9800 .
C13 H13B 0.9800 .
C14 C15 1.391(8) .
C14 C19 1.393(8) .
C15 C16 1.382(8) .
C16 C17 1.395(8) .
C16 C9 1.517(8) 2_554
C17 C18 1.380(9) .
C17 H17A 0.9400 .
C18 C19 1.369(8) .
C18 H18A 0.9400 .
C19 H19A 0.9400 .
C20 C21 1.532(12) .
C20 H20A 0.9800 .
C20 H20B 0.9800 .
C21 C22 1.476(14) .
C21 H21A 0.9800 .
C21 H21B 0.9800 .
C22 H22A 0.9700 .
C22 H22B 0.9700 .
C22 H22C 0.9700 .
